data_4505511
loop_
_publ_author_name
'Park, Sunhong'
'Lindoy, Leonard F.'
'Lee, Shim Sung'

_publ_section_title
;
 Assembly of Silver(I) Complexes of Isomeric NS2-Macrocycles Displaying
 Cyclic Oligomer, Helix, and Zigzag Structures
;
_journal_issue 3
_journal_name_full 'Crystal Growth &amp; Design'
_journal_page_first 1320
_journal_paper_doi 10.1021/cg201374g
_journal_volume 12
_journal_year 2012
_chemical_formula_sum 'C96 H136 Ag8 Cl8 N8 O32 S16'
_chemical_formula_weight 3573.65
_chemical_name_systematic
; 
 ? 
;
_space_group_IT_number 2
_symmetry_cell_setting triclinic
_symmetry_space_group_name_Hall '-P 1'
_symmetry_space_group_name_H-M 'P -1'
_atom_sites_solution_hydrogens geom
_atom_sites_solution_primary direct
_atom_sites_solution_secondary difmap
_audit_creation_method SHELXTL
_cell_angle_alpha 96.826(17)
_cell_angle_beta 95.146(18)
_cell_angle_gamma 108.170(12)
_cell_formula_units_Z 2
_cell_length_a 16.642(4)
_cell_length_b 17.785(4)
_cell_length_c 32.181(10)
_cell_measurement_reflns_used 8396
_cell_measurement_temperature 173(2)
_cell_measurement_theta_max 27.57
_cell_measurement_theta_min 2.36
_cell_volume 8904(4)
_computing_cell_refinement 'Bruker SAINT'
_computing_data_collection 'Bruker APEX2'
_computing_data_reduction 'Bruker SAINT'
_computing_molecular_graphics 'Bruker SHELXTL'
_computing_publication_material 'Bruker SHELXTL'
_computing_structure_refinement 'SHELXL-97 (Sheldrick, 2008)'
_computing_structure_solution 'SHELXS-97 (Sheldrick, 2008)'
_diffrn_ambient_temperature 173(2)
_diffrn_measured_fraction_theta_full 0.965
_diffrn_measured_fraction_theta_max 0.965
_diffrn_radiation_monochromator graphite
_diffrn_radiation_source 'fine-focus sealed tube'
_diffrn_radiation_type MoK\a
_diffrn_radiation_wavelength 0.71073
_diffrn_reflns_av_R_equivalents 0.0545
_diffrn_reflns_av_sigmaI/netI 0.0612
_diffrn_reflns_limit_h_max 20
_diffrn_reflns_limit_h_min -20
_diffrn_reflns_limit_k_max 21
_diffrn_reflns_limit_k_min -21
_diffrn_reflns_limit_l_max 39
_diffrn_reflns_limit_l_min -39
_diffrn_reflns_number 104478
_diffrn_reflns_theta_full 26.00
_diffrn_reflns_theta_max 26.00
_diffrn_reflns_theta_min 1.22
_exptl_absorpt_coefficient_mu 1.222
_exptl_absorpt_correction_T_max 0.9303
_exptl_absorpt_correction_T_min 0.8010
_exptl_absorpt_correction_type multi-scan
_exptl_absorpt_process_details SADABS
_exptl_crystal_colour colorless
_exptl_crystal_density_diffrn 1.333
_exptl_crystal_density_method 'not measured'
_exptl_crystal_description plate
_exptl_crystal_F_000 3584
_exptl_crystal_size_max 0.19
_exptl_crystal_size_mid 0.11
_exptl_crystal_size_min 0.06
_refine_diff_density_max 1.945
_refine_diff_density_min -2.211
_refine_diff_density_rms 0.135
_refine_ls_extinction_method none
_refine_ls_goodness_of_fit_ref 1.221
_refine_ls_hydrogen_treatment constr
_refine_ls_matrix_type full
_refine_ls_number_parameters 1644
_refine_ls_number_reflns 33766
_refine_ls_number_restraints 1096
_refine_ls_restrained_S_all 2.133
_refine_ls_R_factor_all 0.0816
_refine_ls_R_factor_gt 0.0630
_refine_ls_shift/su_max 0.001
_refine_ls_shift/su_mean 0.000
_refine_ls_structure_factor_coef Fsqd
_refine_ls_weighting_details 'calc w=1/[\s^2^(Fo^2^)+(0.1029P)^2^+0.0000P] where P=(Fo^2^+2Fc^2^)/3'
_refine_ls_weighting_scheme calc
_refine_ls_wR_factor_gt 0.1945
_refine_ls_wR_factor_ref 0.2048
_reflns_number_gt 23705
_reflns_number_total 33766
_reflns_threshold_expression >2sigma(I)
_cod_data_source_file cg201374g_si_002.cif
_cod_data_source_block 2
_cod_depositor_comments
;
The following automatic conversions were performed:

'_symmetry_cell_setting' value 'Triclinic' changed to 'triclinic'
according to /home/saulius/struct/CIF-dictionaries/cif_core.dic
dictionary named 'cif_core.dic' version 2.4.1 from 2010-06-29.

Automatic conversion script
Id: cif_fix_values 1715 2011-07-08 13:25:40Z adriana 
;
_cod_original_sg_symbol_H-M P-1
_cod_database_code 4505511

loop_
_symmetry_equiv_pos_as_xyz
'x, y, z'
'-x, -y, -z'

loop_
_atom_site_label
_atom_site_type_symbol
_atom_site_fract_x
_atom_site_fract_y
_atom_site_fract_z
_atom_site_U_iso_or_equiv
_atom_site_adp_type
_atom_site_occupancy
_atom_site_symmetry_multiplicity
_atom_site_calc_flag
_atom_site_refinement_flags
_atom_site_disorder_assembly
_atom_site_disorder_group
Ag1 Ag 0.52560(5) 1.23156(4) 0.28699(3) 0.0346(2) Uani 1 1 d U . .
Ag2 Ag 0.69580(5) 1.10657(4) 0.21853(2) 0.0356(2) Uani 1 1 d U A .
Ag3 Ag 0.66298(5) 0.90284(5) 0.31013(3) 0.0394(2) Uani 1 1 d U . .
Ag4 Ag 0.40680(5) 0.76580(5) 0.21205(3) 0.0377(2) Uani 1 1 d U A .
Ag5 Ag 0.23618(6) 0.89541(5) 0.28367(3) 0.0457(2) Uani 1 1 d U A .
Ag6 Ag 0.26747(5) 1.10162(5) 0.19508(3) 0.0411(2) Uani 1 1 d U . .
Ag7 Ag 0.70474(5) 1.49281(4) 0.36392(3) 0.0370(2) Uani 1 1 d U . .
Ag8 Ag 0.23131(7) 0.50877(5) 0.13259(3) 0.0599(3) Uani 1 1 d U . .
Cl1 Cl 0.46979(19) 1.00017(18) 0.24874(13) 0.0675(10) Uani 1 1 d U . .
Cl2 Cl 0.2401(2) 0.34980(19) 0.37676(11) 0.0561(8) Uani 1 1 d U . .
Cl3 Cl 0.5465(2) 0.81611(19) 0.41932(10) 0.0612(8) Uani 1 1 d U . .
Cl4 Cl 0.7626(3) 0.3004(2) 0.43812(12) 0.0722(10) Uani 1 1 d U . .
Cl5 Cl 0.3927(2) 0.1836(2) 0.07704(11) 0.0598(8) Uani 1 1 d U . .
Cl6 Cl 0.6877(2) 0.6404(2) 0.13547(12) 0.0667(9) Uani 1 1 d U . .
Cl7 Cl -0.0218(4) 0.8399(4) 0.4368(2) 0.137(2) Uani 1 1 d U . .
Cl8 Cl 0.2258(6) 0.7164(4) 0.0690(3) 0.169(3) Uani 1 1 d U . .
O1 O 0.4313(19) 1.0576(15) 0.2370(11) 0.125(8) Uani 0.472(9) 1 d PU A 1
O1' O 0.4994(12) 0.9383(11) 0.2635(7) 0.079(5) Uani 0.528(9) 1 d PU A 2
O2 O 0.443(3) 0.971(3) 0.2886(13) 0.218(13) Uani 0.472(9) 1 d PU A 1
O2' O 0.3857(10) 0.9882(13) 0.2499(7) 0.081(6) Uani 0.528(9) 1 d PU A 2
O3 O 0.4111(19) 0.9272(13) 0.2243(11) 0.120(8) Uani 0.472(9) 1 d PU A 1
O3' O 0.5260(10) 1.0714(9) 0.2766(7) 0.079(5) Uani 0.528(9) 1 d PU A 2
O4 O 0.537(2) 0.996(3) 0.229(3) 0.314(12) Uani 0.472(9) 1 d PU A 1
O4' O 0.4906(15) 1.012(2) 0.2101(9) 0.144(8) Uani 0.528(9) 1 d PU A 2
O5 O 0.2256(11) 0.2663(8) 0.3723(5) 0.142(5) Uani 1 1 d U . .
O6 O 0.1590(9) 0.3553(13) 0.3638(6) 0.169(6) Uani 1 1 d U . .
O7 O 0.2680(11) 0.3818(11) 0.4190(7) 0.201(6) Uani 1 1 d U . .
O8 O 0.2996(9) 0.3786(9) 0.3502(5) 0.131(4) Uani 1 1 d U . .
O9 O 0.456(2) 0.783(2) 0.4186(11) 0.096(9) Uani 0.472(9) 1 d PU . .
O9' O 0.467(3) 0.7552(19) 0.4158(14) 0.142(13) Uani 0.528(9) 1 d PU . .
O10 O 0.5934(11) 0.7837(13) 0.4448(3) 0.171(5) Uani 1 1 d U . .
O11 O 0.5726(8) 0.8193(5) 0.3797(2) 0.077(3) Uani 1 1 d U . .
O12 O 0.5624(10) 0.8937(7) 0.4380(6) 0.144(5) Uani 1 1 d U . .
O13 O 0.7176(11) 0.3342(8) 0.4648(7) 0.171(5) Uani 1 1 d U . .
O14 O 0.7189(8) 0.2876(8) 0.3944(4) 0.103(4) Uani 1 1 d U . .
O15 O 0.7621(10) 0.2246(6) 0.4481(4) 0.109(4) Uani 1 1 d U . .
O16 O 0.8495(8) 0.3555(7) 0.4422(4) 0.100(4) Uani 1 1 d U . .
O17 O 0.348(2) 0.2331(18) 0.0846(14) 0.136(9) Uani 0.472(9) 1 d PU . .
O17' O 0.352(2) 0.2256(17) 0.0512(11) 0.132(9) Uani 0.528(9) 1 d PU . .
O18 O 0.371(2) 0.1925(19) 0.1189(8) 0.108(8) Uani 0.472(9) 1 d PU . .
O18' O 0.3980(14) 0.1452(18) 0.1130(9) 0.114(7) Uani 0.528(9) 1 d PU . .
O19 O 0.3512(13) 0.1071(11) 0.0554(7) 0.177(7) Uani 1 1 d U . .
O20 O 0.4800(9) 0.2222(11) 0.0755(6) 0.154(5) Uani 1 1 d U . .
O21 O 0.7052(11) 0.7070(10) 0.1157(6) 0.159(5) Uani 1 1 d U . .
O22 O 0.6768(13) 0.6538(9) 0.1764(4) 0.152(5) Uani 1 1 d U . .
O23 O 0.767(3) 0.624(3) 0.1389(13) 0.175(9) Uani 0.472(9) 1 d PU . .
O23' O 0.716(2) 0.5774(15) 0.1235(9) 0.117(8) Uani 0.528(9) 1 d PU . .
O24 O 0.6037(15) 0.5961(12) 0.1207(8) 0.214(8) Uani 1 1 d U . .
O25 O -0.115(2) 0.8406(19) 0.4567(10) 0.300(15) Uani 1 1 d U . .
O26 O 0.0022(18) 0.9209(16) 0.4245(9) 0.265(10) Uani 1 1 d U . .
O27 O 0.0461(11) 0.8736(9) 0.4660(5) 0.138(5) Uani 1 1 d U . .
O28 O -0.0257(8) 0.7566(7) 0.4252(5) 0.122(4) Uani 1 1 d U . .
O29 O 0.2297(11) 0.7878(9) 0.0549(6) 0.143(5) Uani 1 1 d U . .
O30 O 0.2827(12) 0.6839(14) 0.0478(4) 0.203(5) Uani 1 1 d U . .
O31 O 0.2169(16) 0.7028(15) 0.1054(6) 0.205(7) Uani 1 1 d U . .
O32 O 0.154(5) 0.698(8) 0.0748(18) 0.420(19) Uani 0.472(9) 1 d PU . .
O32' O 0.1222(18) 0.6579(16) 0.0433(14) 0.157(10) Uani 0.528(9) 1 d PU . .
S1 S 0.57549(15) 1.37585(13) 0.33471(8) 0.0307(5) Uani 1 1 d U . .
S2 S 0.36233(15) 1.19981(15) 0.25409(9) 0.0394(6) Uani 1 1 d U . .
S3 S 0.62159(15) 1.21675(14) 0.23459(8) 0.0310(5) Uani 1 1 d U A .
S4 S 0.82701(19) 1.16549(17) 0.17864(10) 0.0458(7) Uani 1 1 d U A .
S5 S 0.72627(15) 1.04514(13) 0.28124(8) 0.0285(5) Uani 1 1 d U . .
S6 S 0.78728(19) 0.88019(16) 0.35502(9) 0.0417(6) Uani 1 1 d U . .
S7 S 0.56759(15) 0.80167(14) 0.25142(8) 0.0330(5) Uani 1 1 d U A .
S8 S 0.36390(18) 0.62127(15) 0.16455(10) 0.0447(7) Uani 1 1 d U A .
S9 S 0.31462(16) 0.78774(15) 0.26578(8) 0.0346(6) Uani 1 1 d U A .
S10 S 0.1079(2) 0.8340(2) 0.32420(11) 0.0587(9) Uani 1 1 d U A .
S11 S 0.20345(16) 0.95798(14) 0.22118(8) 0.0327(5) Uani 1 1 d U . .
S12 S 0.14572(19) 1.12865(18) 0.15020(10) 0.0492(7) Uani 1 1 d U . .
S13 S 0.69781(18) 1.62921(16) 0.34598(10) 0.0448(7) Uani 1 1 d U . .
S14 S 0.85917(16) 1.49984(15) 0.38666(8) 0.0360(6) Uani 1 1 d U . .
S15 S 0.2241(2) 0.36622(19) 0.14654(12) 0.0584(8) Uani 1 1 d U . .
S16 S 0.0795(3) 0.51537(19) 0.11760(12) 0.0654(9) Uani 1 1 d U . .
N1 N 0.4546(6) 1.1995(5) 0.3454(3) 0.039(2) Uani 1 1 d U . .
H1 H 0.4858 1.1745 0.3620 0.047 Uiso 1 1 calc R . .
N2 N 0.6226(6) 1.0988(5) 0.1513(3) 0.044(2) Uani 1 1 d U . .
H2 H 0.5705 1.0554 0.1467 0.053 Uiso 1 1 calc R A 1
N3 N 0.6755(6) 0.9974(5) 0.3698(3) 0.043(2) Uani 1 1 d U . .
H3 H 0.6319 0.9734 0.3859 0.052 Uiso 1 1 calc R . .
N4 N 0.4857(6) 0.7967(5) 0.1560(3) 0.039(2) Uani 1 1 d U . .
H4 H 0.4562 0.8189 0.1368 0.047 Uiso 1 1 calc R A 1
N5 N 0.3126(7) 0.9026(6) 0.3507(3) 0.057(3) Uani 1 1 d DU . .
H5X H 0.3265 0.9555 0.3655 0.068 Uiso 0.472(9) 1 calc PR A 1
H5Y H 0.3641 0.9465 0.3537 0.068 Uiso 0.528(9) 1 calc PR A 2
N6 N 0.2572(6) 1.0120(5) 0.1337(3) 0.043(2) Uani 1 1 d U . .
H6 H 0.3016 1.0378 0.1186 0.051 Uiso 1 1 calc R . .
N7 N 0.7272(6) 1.5644(5) 0.4337(3) 0.043(2) Uani 1 1 d U . .
H7 H 0.6746 1.5478 0.4448 0.051 Uiso 1 1 calc R . .
N8 N 0.1937(11) 0.4404(7) 0.0605(4) 0.089(4) Uani 1 1 d U . .
H8 H 0.2426 0.4554 0.0463 0.107 Uiso 1 1 calc R . .
C1 C 0.4268(7) 1.3530(6) 0.2361(4) 0.042(2) Uani 1 1 d U . .
C2 C 0.4305(9) 1.3444(8) 0.1933(4) 0.058(3) Uani 1 1 d U . .
H2A H 0.3850 1.3059 0.1746 0.070 Uiso 1 1 calc R . .
C3 C 0.5013(10) 1.3924(9) 0.1773(4) 0.068(4) Uani 1 1 d U . .
H3A H 0.5047 1.3864 0.1478 0.082 Uiso 1 1 calc R . .
C4 C 0.5673(9) 1.4496(8) 0.2057(5) 0.063(3) Uani 1 1 d U . .
H4A H 0.6153 1.4832 0.1954 0.076 Uiso 1 1 calc R . .
C5 C 0.5626(7) 1.4569(7) 0.2473(4) 0.048(3) Uani 1 1 d U . .
H5A H 0.6080 1.4959 0.2658 0.057 Uiso 1 1 calc R . .
C6 C 0.4934(6) 1.4093(6) 0.2645(3) 0.035(2) Uani 1 1 d U . .
C7 C 0.4979(7) 1.4210(6) 0.3129(3) 0.037(2) Uani 1 1 d U . .
H7A H 0.4409 1.3949 0.3210 0.045 Uiso 1 1 calc R . .
H7B H 0.5161 1.4788 0.3243 0.045 Uiso 1 1 calc R . .
C8 C 0.5351(7) 1.3390(6) 0.3824(3) 0.042(2) Uani 1 1 d U . .
H8A H 0.5776 1.3198 0.3973 0.051 Uiso 1 1 calc R . .
H8B H 0.5285 1.3841 0.4015 0.051 Uiso 1 1 calc R . .
C9 C 0.4496(7) 1.2714(6) 0.3727(4) 0.045(3) Uani 1 1 d U . .
H9A H 0.4303 1.2557 0.3996 0.054 Uiso 1 1 calc R . .
H9B H 0.4066 1.2910 0.3585 0.054 Uiso 1 1 calc R . .
C10 C 0.3679(8) 1.1397(7) 0.3300(4) 0.058(3) Uani 1 1 d U . .
H10A H 0.3749 1.0904 0.3153 0.069 Uiso 1 1 calc R . .
H10B H 0.3383 1.1254 0.3547 0.069 Uiso 1 1 calc R . .
C11 C 0.3129(7) 1.1679(8) 0.3008(4) 0.059(3) Uani 1 1 d U . .
H11A H 0.3001 1.2134 0.3164 0.071 Uiso 1 1 calc R . .
H11B H 0.2581 1.1241 0.2914 0.071 Uiso 1 1 calc R . .
C12 C 0.3483(7) 1.2990(6) 0.2512(4) 0.051(3) Uani 1 1 d U . .
H12A H 0.2967 1.2925 0.2314 0.062 Uiso 1 1 calc R . .
H12B H 0.3413 1.3232 0.2794 0.062 Uiso 1 1 calc R . .
C13 C 0.8538(6) 1.2946(6) 0.2401(4) 0.039(2) Uani 1 1 d U A .
C14 C 0.9269(7) 1.2962(7) 0.2648(5) 0.054(3) Uani 1 1 d U . .
H14A H 0.9724 1.2875 0.2512 0.064 Uiso 1 1 calc R . .
C15 C 0.9365(7) 1.3104(7) 0.3094(4) 0.054(3) Uani 1 1 d U . .
H15A H 0.9872 1.3107 0.3257 0.065 Uiso 1 1 calc R . .
C16 C 0.8698(8) 1.3239(6) 0.3288(4) 0.049(3) Uani 1 1 d U . .
H16A H 0.8744 1.3330 0.3587 0.058 Uiso 1 1 calc R . .
C17 C 0.7981(7) 1.3240(6) 0.3051(4) 0.039(2) Uani 1 1 d U . .
H17A H 0.7535 1.3337 0.3190 0.047 Uiso 1 1 calc R . .
C18 C 0.7876(6) 1.3104(5) 0.2608(3) 0.032(2) Uani 1 1 d U . .
C19 C 0.7063(6) 1.3133(6) 0.2365(3) 0.036(2) Uani 1 1 d U . .
H19A H 0.7161 1.3234 0.2075 0.043 Uiso 1 1 calc R . .
H19B H 0.6891 1.3573 0.2506 0.043 Uiso 1 1 calc R . .
C20 C 0.5585(8) 1.1989(7) 0.1822(4) 0.048(3) Uani 1 1 d U . .
H20A H 0.5032 1.1563 0.1817 0.057 Uiso 0.472(9) 1 calc PR A 1
H20B H 0.5464 1.2484 0.1771 0.057 Uiso 0.472(9) 1 calc PR A 1
H20C H 0.5047 1.2100 0.1860 0.057 Uiso 0.528(9) 1 d PR A 2
H20D H 0.5906 1.2382 0.1653 0.057 Uiso 0.528(9) 1 d PR A 2
C21 C 0.6060(15) 1.1736(13) 0.1464(6) 0.036(5) Uani 0.472(9) 1 d PU A 1
H21A H 0.5711 1.1668 0.1188 0.043 Uiso 0.472(9) 1 calc PR A 1
H21B H 0.6608 1.2166 0.1466 0.043 Uiso 0.472(9) 1 calc PR A 1
C21' C 0.5372(19) 1.1198(16) 0.1574(8) 0.069(7) Uani 0.528(9) 1 d PU A 2
H21C H 0.5060 1.1185 0.1295 0.082 Uiso 0.528(9) 1 calc PR A 2
H21D H 0.4997 1.0794 0.1720 0.082 Uiso 0.528(9) 1 calc PR A 2
C22 C 0.6833(15) 1.0822(14) 0.1208(7) 0.039(5) Uani 0.472(9) 1 d PU A 1
H22A H 0.6911 1.0304 0.1248 0.047 Uiso 0.472(9) 1 calc PR A 1
H22B H 0.6554 1.0760 0.0915 0.047 Uiso 0.472(9) 1 calc PR A 1
C22' C 0.6699(19) 1.1448(18) 0.1237(8) 0.077(8) Uani 0.528(9) 1 d PU A 2
H22C H 0.6723 1.2011 0.1311 0.093 Uiso 0.528(9) 1 calc PR A 2
H22D H 0.6401 1.1251 0.0945 0.093 Uiso 0.528(9) 1 calc PR A 2
C23 C 0.7654(10) 1.1414(8) 0.1252(4) 0.062(3) Uani 1 1 d U . .
H23A H 0.7582 1.1912 0.1172 0.075 Uiso 0.472(9) 1 calc PR A 1
H23B H 0.7992 1.1230 0.1050 0.075 Uiso 0.472(9) 1 calc PR A 1
H23C H 0.7965 1.1794 0.1074 0.075 Uiso 0.528(9) 1 d PR A 2
H23D H 0.7625 1.0870 0.1125 0.075 Uiso 0.528(9) 1 d PR A 2
C24 C 0.8467(8) 1.2739(6) 0.1928(4) 0.050(3) Uani 1 1 d U . .
H24A H 0.9002 1.3044 0.1829 0.060 Uiso 1 1 calc R A .
H24B H 0.7992 1.2885 0.1790 0.060 Uiso 1 1 calc R . .
C25 C 0.8709(6) 0.9275(6) 0.2876(3) 0.032(2) Uani 1 1 d U . .
C26 C 0.8791(7) 0.8586(6) 0.2657(4) 0.044(3) Uani 1 1 d U . .
H26A H 0.8938 0.8217 0.2813 0.053 Uiso 1 1 calc R . .
C27 C 0.8673(7) 0.8418(7) 0.2228(4) 0.048(3) Uani 1 1 d U . .
H27A H 0.8702 0.7924 0.2091 0.057 Uiso 1 1 calc R . .
C28 C 0.8506(7) 0.8979(7) 0.1985(4) 0.048(3) Uani 1 1 d U . .
H28A H 0.8434 0.8874 0.1686 0.058 Uiso 1 1 calc R . .
C29 C 0.8451(6) 0.9678(6) 0.2191(3) 0.037(2) Uani 1 1 d U . .
H29A H 0.8351 1.0062 0.2030 0.044 Uiso 1 1 calc R . .
C30 C 0.8541(6) 0.9846(6) 0.2644(3) 0.031(2) Uani 1 1 d U . .
C31 C 0.8423(6) 1.0615(6) 0.2849(3) 0.034(2) Uani 1 1 d U . .
H31A H 0.8701 1.1065 0.2701 0.041 Uiso 1 1 calc R . .
H31B H 0.8684 1.0747 0.3148 0.041 Uiso 1 1 calc R . .
C32 C 0.7196(7) 1.1126(6) 0.3277(3) 0.038(2) Uani 1 1 d U . .
H32A H 0.7775 1.1382 0.3437 0.046 Uiso 1 1 calc R . .
H32B H 0.7001 1.1556 0.3180 0.046 Uiso 1 1 calc R . .
C33 C 0.6590(7) 1.0709(6) 0.3578(4) 0.041(2) Uani 1 1 d U . .
H33A H 0.6654 1.1093 0.3838 0.050 Uiso 1 1 calc R . .
H33B H 0.5994 1.0557 0.3440 0.050 Uiso 1 1 calc R . .
C34 C 0.7591(8) 1.0166(7) 0.3976(4) 0.053(3) Uani 1 1 d U . .
H34A H 0.8048 1.0533 0.3850 0.064 Uiso 1 1 calc R . .
H34B H 0.7557 1.0444 0.4256 0.064 Uiso 1 1 calc R . .
C35 C 0.7812(8) 0.9429(7) 0.4032(4) 0.052(3) Uani 1 1 d U . .
H35A H 0.7381 0.9097 0.4186 0.062 Uiso 1 1 calc R . .
H35B H 0.8370 0.9592 0.4212 0.062 Uiso 1 1 calc R . .
C36 C 0.8845(7) 0.9407(7) 0.3360(4) 0.046(3) Uani 1 1 d U . .
H36A H 0.8968 0.9981 0.3470 0.055 Uiso 1 1 calc R . .
H36B H 0.9337 0.9248 0.3463 0.055 Uiso 1 1 calc R . .
C37 C 0.4368(7) 0.5898(6) 0.2384(4) 0.039(2) Uani 1 1 d U A .
C38 C 0.3668(8) 0.5401(7) 0.2545(4) 0.054(3) Uani 1 1 d U . .
H38A H 0.3233 0.4995 0.2357 0.065 Uiso 1 1 calc R . .
C39 C 0.3601(8) 0.5495(8) 0.2975(5) 0.062(3) Uani 1 1 d U . .
H39A H 0.3117 0.5161 0.3076 0.075 Uiso 1 1 calc R . .
C40 C 0.4224(8) 0.6062(9) 0.3252(5) 0.064(3) Uani 1 1 d U . .
H40A H 0.4171 0.6123 0.3544 0.076 Uiso 1 1 calc R . .
C41 C 0.4938(8) 0.6555(7) 0.3108(4) 0.052(3) Uani 1 1 d U . .
H41A H 0.5374 0.6948 0.3301 0.063 Uiso 1 1 calc R . .
C42 C 0.5010(7) 0.6466(6) 0.2675(4) 0.042(3) Uani 1 1 d U . .
C43 C 0.5807(6) 0.7027(6) 0.2537(4) 0.046(3) Uani 1 1 d U . .
H43A H 0.5896 0.6798 0.2256 0.055 Uiso 1 1 calc R . .
H43B H 0.6313 0.7086 0.2741 0.055 Uiso 1 1 calc R . .
C44 C 0.6215(7) 0.8355(7) 0.2064(4) 0.047(3) Uani 1 1 d U . .
H44A H 0.6735 0.8817 0.2174 0.056 Uiso 0.472(9) 1 calc PR A 1
H44B H 0.6402 0.7919 0.1930 0.056 Uiso 0.472(9) 1 calc PR A 1
H44C H 0.6361 0.8945 0.2093 0.056 Uiso 0.528(9) 1 d PR A 2
H44D H 0.6757 0.8232 0.2077 0.056 Uiso 0.528(9) 1 d PR A 2
C45 C 0.5717(12) 0.8590(10) 0.1740(6) 0.028(4) Uani 0.472(9) 1 d PU A 1
H45A H 0.6058 0.8715 0.1506 0.033 Uiso 0.472(9) 1 calc PR A 1
H45B H 0.5619 0.9087 0.1860 0.033 Uiso 0.472(9) 1 calc PR A 1
C45' C 0.5683(17) 0.7978(19) 0.1623(9) 0.076(8) Uani 0.528(9) 1 d PU A 2
H45C H 0.5989 0.8268 0.1410 0.091 Uiso 0.528(9) 1 calc PR A 2
H45D H 0.5680 0.7418 0.1564 0.091 Uiso 0.528(9) 1 calc PR A 2
C46 C 0.4996(12) 0.7240(11) 0.1326(6) 0.026(4) Uani 0.472(9) 1 d PU A 1
H46A H 0.5385 0.7061 0.1512 0.032 Uiso 0.472(9) 1 calc PR A 1
H46B H 0.5273 0.7387 0.1075 0.032 Uiso 0.472(9) 1 calc PR A 1
C46' C 0.438(2) 0.743(2) 0.1154(10) 0.096(9) Uani 0.528(9) 1 d PU A 2
H46C H 0.3846 0.7551 0.1079 0.115 Uiso 0.528(9) 1 calc PR A 2
H46D H 0.4733 0.7549 0.0924 0.115 Uiso 0.528(9) 1 calc PR A 2
C47 C 0.4156(7) 0.6551(7) 0.1188(4) 0.049(3) Uani 1 1 d U . .
H47A H 0.4269 0.6098 0.1023 0.059 Uiso 0.472(9) 1 calc PR A 1
H47B H 0.3766 0.6730 0.1003 0.059 Uiso 0.472(9) 1 calc PR A 1
H47C H 0.4690 0.6416 0.1193 0.059 Uiso 0.528(9) 1 d PR A 2
H47D H 0.3776 0.6239 0.0929 0.059 Uiso 0.528(9) 1 d PR A 2
C48 C 0.4368(8) 0.5759(6) 0.1911(4) 0.046(3) Uani 1 1 d U . .
H48A H 0.4181 0.5176 0.1806 0.056 Uiso 1 1 calc R A .
H48B H 0.4954 0.6000 0.1843 0.056 Uiso 1 1 calc R . .
C49 C 0.0817(7) 0.7088(6) 0.2614(4) 0.044(3) Uani 1 1 d U A .
C50 C 0.0075(8) 0.7070(7) 0.2370(5) 0.060(3) Uani 1 1 d U . .
H50A H -0.0388 0.7135 0.2506 0.072 Uiso 1 1 calc R . .
C51 C -0.0002(8) 0.6959(7) 0.1924(5) 0.059(3) Uani 1 1 d U . .
H51A H -0.0515 0.6945 0.1764 0.071 Uiso 1 1 calc R . .
C52 C 0.0661(9) 0.6870(7) 0.1723(5) 0.060(3) Uani 1 1 d U . .
H52A H 0.0625 0.6819 0.1424 0.071 Uiso 1 1 calc R . .
C53 C 0.1408(8) 0.6855(6) 0.1972(4) 0.053(3) Uani 1 1 d U . .
H53A H 0.1864 0.6778 0.1834 0.063 Uiso 1 1 calc R . .
C54 C 0.1492(7) 0.6950(6) 0.2413(4) 0.042(2) Uani 1 1 d U . .
C55 C 0.2285(7) 0.6910(6) 0.2645(4) 0.045(3) Uani 1 1 d U . .
H55A H 0.2446 0.6465 0.2501 0.054 Uiso 1 1 calc R . .
H55B H 0.2193 0.6813 0.2936 0.054 Uiso 1 1 calc R . .
C56 C 0.3803(8) 0.8051(7) 0.3177(3) 0.046(3) Uani 1 1 d DU . .
H56A H 0.3529 0.7624 0.3339 0.055 Uiso 0.472(9) 1 calc PR A 1
H56B H 0.4370 0.8013 0.3131 0.055 Uiso 0.472(9) 1 calc PR A 1
H56C H 0.3921 0.7553 0.3223 0.055 Uiso 0.528(9) 1 d PR A 2
H56D H 0.4356 0.8472 0.3175 0.055 Uiso 0.528(9) 1 d PR A 2
C57 C 0.3924(14) 0.8872(12) 0.3439(6) 0.035(5) Uani 0.472(9) 1 d PU A 1
H57A H 0.4252 0.8908 0.3717 0.042 Uiso 0.472(9) 1 calc PR A 1
H57B H 0.4269 0.9297 0.3294 0.042 Uiso 0.472(9) 1 calc PR A 1
C58 C 0.2599(18) 0.8451(14) 0.3765(8) 0.052(6) Uani 0.472(9) 1 d PDU A 1
H58A H 0.2890 0.8562 0.4059 0.063 Uiso 0.472(9) 1 calc PR A 1
H58B H 0.2542 0.7895 0.3645 0.063 Uiso 0.472(9) 1 calc PR A 1
C57' C 0.336(4) 0.831(3) 0.3544(17) 0.20(3) Uani 0.528(9) 1 d PDU A 2
H57C H 0.2835 0.7864 0.3562 0.237 Uiso 0.528(9) 1 calc PR A 2
H57D H 0.3743 0.8406 0.3812 0.237 Uiso 0.528(9) 1 calc PR A 2
C58' C 0.2632(13) 0.9207(13) 0.3834(7) 0.050(5) Uiso 0.528(9) 1 d PD A 2
H58C H 0.2583 0.9745 0.3825 0.060 Uiso 0.528(9) 1 calc PR A 2
H58D H 0.2929 0.9210 0.4115 0.060 Uiso 0.528(9) 1 calc PR A 2
C59 C 0.1683(10) 0.8542(9) 0.3765(5) 0.071(4) Uani 1 1 d DU . .
H59A H 0.1748 0.9094 0.3895 0.085 Uiso 0.472(9) 1 calc PR A 1
H59B H 0.1355 0.8171 0.3942 0.085 Uiso 0.472(9) 1 calc PR A 1
H59C H 0.1345 0.8719 0.3970 0.085 Uiso 0.528(9) 1 d PR A 2
H59D H 0.1741 0.8033 0.3834 0.085 Uiso 0.528(9) 1 d PR A 2
C60 C 0.0866(8) 0.7259(7) 0.3089(4) 0.057(3) Uani 1 1 d U . .
H60A H 0.1329 0.7097 0.3227 0.068 Uiso 1 1 calc R A .
H60B H 0.0321 0.6953 0.3179 0.068 Uiso 1 1 calc R . .
C61 C 0.0589(6) 1.0746(6) 0.2158(3) 0.036(2) Uani 1 1 d U . .
C62 C 0.0513(7) 1.1437(7) 0.2371(4) 0.048(3) Uani 1 1 d U . .
H62A H 0.0383 1.1813 0.2214 0.058 Uiso 1 1 calc R . .
C63 C 0.0625(7) 1.1595(7) 0.2816(4) 0.053(3) Uani 1 1 d U . .
H63A H 0.0596 1.2084 0.2957 0.063 Uiso 1 1 calc R . .
C64 C 0.0778(7) 1.1031(7) 0.3045(4) 0.048(3) Uani 1 1 d U . .
H64A H 0.0845 1.1126 0.3345 0.057 Uiso 1 1 calc R . .
C65 C 0.0832(6) 1.0319(6) 0.2831(3) 0.039(2) Uani 1 1 d U . .
H65A H 0.0922 0.9927 0.2988 0.046 Uiso 1 1 calc R . .
C66 C 0.0755(6) 1.0174(6) 0.2388(3) 0.033(2) Uani 1 1 d U . .
C67 C 0.0880(6) 0.9417(6) 0.2188(3) 0.036(2) Uani 1 1 d U . .
H67A H 0.0606 0.9274 0.1891 0.043 Uiso 1 1 calc R . .
H67B H 0.0612 0.8972 0.2341 0.043 Uiso 1 1 calc R . .
C68 C 0.2120(9) 0.8943(6) 0.1730(4) 0.050(3) Uani 1 1 d U . .
H68A H 0.2307 0.8499 0.1813 0.061 Uiso 1 1 calc R . .
H68B H 0.1550 0.8705 0.1560 0.061 Uiso 1 1 calc R . .
C69 C 0.2755(8) 0.9412(7) 0.1455(4) 0.051(3) Uani 1 1 d U . .
H69A H 0.3338 0.9585 0.1612 0.062 Uiso 1 1 calc R . .
H69B H 0.2743 0.9049 0.1195 0.062 Uiso 1 1 calc R . .
C70 C 0.1786(8) 0.9966(8) 0.1067(4) 0.058(3) Uani 1 1 d U . .
H70A H 0.1320 0.9594 0.1187 0.070 Uiso 1 1 calc R . .
H70B H 0.1827 0.9693 0.0787 0.070 Uiso 1 1 calc R . .
C71 C 0.1540(9) 1.0727(9) 0.1004(4) 0.063(3) Uani 1 1 d U . .
H71A H 0.0986 1.0563 0.0820 0.076 Uiso 1 1 calc R . .
H71B H 0.1976 1.1079 0.0860 0.076 Uiso 1 1 calc R . .
C72 C 0.0477(7) 1.0647(8) 0.1677(4) 0.050(3) Uani 1 1 d U . .
H72A H -0.0018 1.0802 0.1574 0.060 Uiso 1 1 calc R . .
H72B H 0.0368 1.0079 0.1558 0.060 Uiso 1 1 calc R . .
C73 C 0.8780(6) 1.5725(6) 0.3143(3) 0.034(2) Uani 1 1 d U . .
C74 C 0.8875(6) 1.5166(6) 0.2818(3) 0.037(2) Uani 1 1 d U . .
H74A H 0.9203 1.4835 0.2887 0.044 Uiso 1 1 calc R . .
C75 C 0.8516(7) 1.5077(7) 0.2405(4) 0.047(3) Uani 1 1 d U . .
H75A H 0.8593 1.4693 0.2194 0.057 Uiso 1 1 calc R . .
C76 C 0.8035(7) 1.5565(7) 0.2303(4) 0.048(3) Uani 1 1 d U . .
H76A H 0.7789 1.5518 0.2019 0.057 Uiso 1 1 calc R . .
C77 C 0.7913(7) 1.6114(7) 0.2611(4) 0.049(3) Uani 1 1 d U . .
H77A H 0.7577 1.6436 0.2538 0.059 Uiso 1 1 calc R . .
C78 C 0.8286(6) 1.6202(6) 0.3035(4) 0.038(2) Uani 1 1 d U . .
C79 C 0.8083(8) 1.6770(6) 0.3368(4) 0.054(3) Uani 1 1 d U . .
H79A H 0.8144 1.7288 0.3268 0.064 Uiso 1 1 calc R . .
H79B H 0.8479 1.6870 0.3632 0.064 Uiso 1 1 calc R . .
C80 C 0.6967(8) 1.6731(7) 0.4006(4) 0.057(3) Uani 1 1 d U . .
H80A H 0.7166 1.7322 0.4027 0.068 Uiso 1 1 calc R . .
H80B H 0.6370 1.6564 0.4068 0.068 Uiso 1 1 calc R . .
C81 C 0.7510(9) 1.6504(7) 0.4344(4) 0.057(3) Uani 1 1 d U . .
H81A H 0.8117 1.6715 0.4301 0.068 Uiso 1 1 calc R . .
H81B H 0.7452 1.6759 0.4625 0.068 Uiso 1 1 calc R . .
C82 C 0.7891(7) 1.5396(7) 0.4596(4) 0.049(3) Uani 1 1 d U . .
H82A H 0.7633 1.4825 0.4624 0.059 Uiso 1 1 calc R . .
H82B H 0.8016 1.5713 0.4883 0.059 Uiso 1 1 calc R . .
C83 C 0.8733(7) 1.5509(8) 0.4410(4) 0.051(3) Uani 1 1 d U . .
H83A H 0.9107 1.5306 0.4590 0.061 Uiso 1 1 calc R . .
H83B H 0.9026 1.6089 0.4417 0.061 Uiso 1 1 calc R . .
C84 C 0.9212(7) 1.5783(7) 0.3585(4) 0.046(3) Uani 1 1 d U . .
H84A H 0.9288 1.6316 0.3746 0.055 Uiso 1 1 calc R . .
H84B H 0.9785 1.5733 0.3570 0.055 Uiso 1 1 calc R . .
C85 C 0.0590(7) 0.4386(7) 0.1887(4) 0.049(3) Uani 1 1 d U . .
C86 C 0.0556(8) 0.4901(7) 0.2241(5) 0.061(3) Uani 1 1 d U . .
H86A H 0.0256 0.5271 0.2210 0.073 Uiso 1 1 calc R . .
C87 C 0.0949(8) 0.4889(8) 0.2638(5) 0.061(3) Uani 1 1 d U . .
H87A H 0.0935 0.5264 0.2871 0.074 Uiso 1 1 calc R . .
C88 C 0.1364(8) 0.4336(8) 0.2697(5) 0.063(3) Uani 1 1 d U . .
H88A H 0.1624 0.4318 0.2969 0.076 Uiso 1 1 calc R . .
C89 C 0.1384(7) 0.3806(8) 0.2343(5) 0.061(3) Uani 1 1 d U . .
H89A H 0.1648 0.3412 0.2378 0.073 Uiso 1 1 calc R . .
C90 C 0.1029(7) 0.3839(7) 0.1939(5) 0.052(3) Uani 1 1 d U . .
C91 C 0.1122(8) 0.3290(7) 0.1567(5) 0.060(3) Uani 1 1 d U . .
H91A H 0.0732 0.3290 0.1316 0.072 Uiso 1 1 calc R . .
H91B H 0.0981 0.2735 0.1631 0.072 Uiso 1 1 calc R . .
C92 C 0.2193(14) 0.3264(10) 0.0920(5) 0.099(5) Uani 1 1 d U . .
H92A H 0.2784 0.3414 0.0848 0.119 Uiso 1 1 calc R . .
H92B H 0.1972 0.2672 0.0890 0.119 Uiso 1 1 calc R . .
C93 C 0.1650(15) 0.3528(9) 0.0592(5) 0.101(5) Uani 1 1 d U . .
H93A H 0.1677 0.3268 0.0307 0.122 Uiso 1 1 calc R . .
H93B H 0.1047 0.3344 0.0645 0.122 Uiso 1 1 calc R . .
C94 C 0.1255(15) 0.4702(10) 0.0399(5) 0.110(5) Uani 1 1 d U . .
H94A H 0.1521 0.5271 0.0368 0.132 Uiso 1 1 calc R . .
H94B H 0.1042 0.4392 0.0112 0.132 Uiso 1 1 calc R . .
C95 C 0.0533(13) 0.4637(10) 0.0633(5) 0.089(5) Uani 1 1 d U . .
H95A H 0.0232 0.4062 0.0637 0.107 Uiso 1 1 calc R . .
H95C H 0.0131 0.4850 0.0480 0.107 Uiso 1 1 calc R . .
C96 C 0.0121(8) 0.4417(8) 0.1462(5) 0.064(3) Uani 1 1 d U . .
H96C H -0.0398 0.4558 0.1509 0.077 Uiso 1 1 calc R . .
H96A H -0.0061 0.3881 0.1287 0.077 Uiso 1 1 calc R . .

loop_
_atom_site_aniso_label
_atom_site_aniso_U_11
_atom_site_aniso_U_22
_atom_site_aniso_U_33
_atom_site_aniso_U_23
_atom_site_aniso_U_13
_atom_site_aniso_U_12
Ag1 0.0297(4) 0.0319(4) 0.0433(5) 0.0022(3) 0.0100(3) 0.0116(3)
Ag2 0.0409(4) 0.0320(4) 0.0370(4) 0.0079(3) 0.0035(4) 0.0158(3)
Ag3 0.0390(5) 0.0320(4) 0.0422(5) 0.0025(3) 0.0028(4) 0.0062(3)
Ag4 0.0314(4) 0.0379(4) 0.0458(5) 0.0057(4) 0.0110(4) 0.0131(3)
Ag5 0.0564(5) 0.0390(5) 0.0484(5) 0.0148(4) 0.0056(4) 0.0224(4)
Ag6 0.0353(4) 0.0309(4) 0.0509(5) 0.0002(4) 0.0001(4) 0.0058(3)
Ag7 0.0326(4) 0.0287(4) 0.0417(5) 0.0000(3) 0.0024(3) 0.0015(3)
Ag8 0.0613(6) 0.0398(5) 0.0659(7) -0.0044(4) 0.0187(5) 0.0003(4)
Cl1 0.0421(16) 0.0495(18) 0.114(3) 0.0220(19) 0.0081(18) 0.0170(14)
Cl2 0.0518(17) 0.0584(18) 0.0607(19) 0.0045(15) 0.0143(15) 0.0216(14)
Cl3 0.083(2) 0.0502(17) 0.0541(18) 0.0143(14) 0.0082(17) 0.0247(16)
Cl4 0.107(3) 0.0534(19) 0.064(2) 0.0134(16) 0.033(2) 0.0290(19)
Cl5 0.0582(18) 0.073(2) 0.0525(18) 0.0200(16) 0.0041(15) 0.0249(16)
Cl6 0.085(2) 0.074(2) 0.065(2) 0.0275(18) 0.0341(19) 0.0482(19)
Cl7 0.115(4) 0.142(5) 0.127(4) 0.036(4) -0.015(3) 0.008(3)
Cl8 0.243(6) 0.168(5) 0.202(6) 0.095(4) 0.121(5) 0.168(5)
O1 0.118(11) 0.063(10) 0.207(13) 0.004(8) -0.008(8) 0.060(8)
O1' 0.073(8) 0.059(7) 0.128(10) 0.024(7) 0.030(7) 0.047(6)
O2 0.198(16) 0.303(16) 0.122(14) 0.107(9) 0.064(9) -0.002(8)
O2' 0.026(6) 0.092(9) 0.117(9) 0.018(7) 0.004(6) 0.010(6)
O3 0.128(11) 0.039(9) 0.168(12) 0.011(8) -0.014(8) 0.001(7)
O3' 0.043(7) 0.028(6) 0.157(10) 0.019(7) -0.011(7) 0.004(5)
O4 0.104(12) 0.238(15) 0.723(16) 0.253(9) 0.204(9) 0.127(9)
O4' 0.058(9) 0.276(12) 0.090(10) 0.046(8) -0.002(7) 0.042(8)
O5 0.187(9) 0.082(7) 0.147(8) -0.003(6) 0.060(7) 0.028(6)
O6 0.093(7) 0.271(10) 0.179(10) 0.035(7) 0.034(6) 0.108(7)
O7 0.136(9) 0.174(9) 0.228(9) -0.140(7) 0.068(7) 0.007(7)
O8 0.127(7) 0.165(8) 0.162(8) 0.091(6) 0.105(6) 0.087(6)
O9 0.080(10) 0.088(11) 0.081(11) 0.033(8) 0.004(7) -0.032(7)
O9' 0.191(16) 0.079(14) 0.125(15) 0.039(9) 0.037(9) -0.012(8)
O10 0.197(8) 0.371(10) 0.034(5) 0.045(6) 0.016(5) 0.214(7)
O11 0.151(7) 0.032(4) 0.030(4) 0.002(3) 0.025(4) 0.003(4)
O12 0.142(8) 0.069(6) 0.239(9) 0.011(6) 0.095(7) 0.044(6)
O13 0.146(8) 0.069(6) 0.288(10) -0.034(6) 0.113(7) 0.023(6)
O14 0.117(7) 0.129(7) 0.083(6) 0.032(6) 0.015(5) 0.063(6)
O15 0.168(8) 0.053(5) 0.097(7) 0.016(5) -0.002(6) 0.028(5)
O16 0.107(7) 0.082(6) 0.099(7) 0.019(5) 0.025(6) 0.010(5)
O17 0.125(12) 0.106(11) 0.176(13) -0.048(8) -0.054(8) 0.083(9)
O17' 0.158(12) 0.111(11) 0.133(12) 0.016(8) -0.027(8) 0.067(8)
O18 0.123(11) 0.108(11) 0.054(9) 0.009(8) 0.014(8) -0.018(7)
O18' 0.064(9) 0.122(10) 0.135(10) 0.074(8) -0.014(7) -0.010(7)
O19 0.204(10) 0.144(9) 0.183(10) -0.048(7) 0.061(8) 0.075(7)
O20 0.083(7) 0.211(9) 0.177(9) 0.118(7) 0.036(6) 0.026(6)
O21 0.162(8) 0.171(8) 0.212(9) 0.137(7) 0.092(7) 0.094(6)
O22 0.304(10) 0.120(7) 0.055(6) -0.013(5) 0.005(7) 0.116(7)
O23 0.184(12) 0.325(13) 0.160(12) 0.179(8) 0.126(8) 0.206(8)
O23' 0.191(12) 0.105(10) 0.114(11) 0.023(7) 0.076(8) 0.115(8)
O24 0.199(11) 0.157(10) 0.244(11) -0.038(8) -0.060(8) 0.047(8)
O25 0.301(17) 0.297(16) 0.299(17) 0.044(9) 0.040(9) 0.092(9)
O26 0.275(13) 0.262(12) 0.284(12) 0.176(9) 0.050(8) 0.071(8)
O27 0.129(8) 0.123(8) 0.137(8) 0.015(7) 0.027(7) 0.005(6)
O28 0.095(7) 0.069(6) 0.166(8) -0.045(6) 0.005(6) 0.004(5)
O29 0.144(8) 0.119(8) 0.157(9) 0.046(7) -0.027(7) 0.034(6)
O30 0.249(8) 0.425(10) 0.082(7) 0.048(7) 0.024(6) 0.312(8)
O31 0.244(11) 0.308(11) 0.116(8) 0.109(8) 0.079(7) 0.121(8)
O32 0.30(2) 0.97(2) 0.15(2) 0.067(9) -0.019(8) 0.461(11)
O32' 0.087(11) 0.092(11) 0.267(13) 0.016(8) -0.033(8) 0.012(8)
S1 0.0273(12) 0.0237(11) 0.0386(13) 0.0010(10) 0.0045(10) 0.0060(9)
S2 0.0234(12) 0.0320(13) 0.0552(17) -0.0041(12) 0.0004(12) 0.0036(10)
S3 0.0288(12) 0.0309(12) 0.0353(13) 0.0031(10) 0.0048(10) 0.0133(10)
S4 0.0517(16) 0.0422(15) 0.0513(17) 0.0076(13) 0.0212(14) 0.0225(13)
S5 0.0283(12) 0.0239(11) 0.0341(13) 0.0050(9) 0.0034(10) 0.0097(9)
S6 0.0535(16) 0.0366(14) 0.0427(15) 0.0133(12) 0.0097(13) 0.0220(12)
S7 0.0266(12) 0.0266(12) 0.0434(14) 0.0029(10) 0.0049(11) 0.0061(10)
S8 0.0441(15) 0.0305(13) 0.0551(17) -0.0006(12) 0.0133(13) 0.0070(11)
S9 0.0317(13) 0.0341(13) 0.0408(14) 0.0058(11) 0.0085(11) 0.0137(10)
S10 0.071(2) 0.0598(19) 0.064(2) 0.0143(16) 0.0256(17) 0.0409(17)
S11 0.0362(13) 0.0258(11) 0.0399(14) 0.0080(10) 0.0089(11) 0.0134(10)
S12 0.0497(16) 0.0488(16) 0.0601(19) 0.0251(14) 0.0126(15) 0.0244(14)
S13 0.0392(14) 0.0380(14) 0.0647(19) 0.0130(13) 0.0160(14) 0.0187(12)
S14 0.0354(13) 0.0349(13) 0.0361(14) 0.0037(11) 0.0036(11) 0.0106(11)
S15 0.0519(18) 0.0474(17) 0.077(2) 0.0054(16) 0.0160(17) 0.0178(14)
S16 0.086(2) 0.0398(16) 0.073(2) 0.0084(15) 0.0101(19) 0.0233(16)
N1 0.043(4) 0.026(4) 0.045(5) 0.007(3) 0.005(4) 0.005(3)
N2 0.058(5) 0.044(4) 0.032(4) -0.001(4) 0.001(4) 0.023(4)
N3 0.056(5) 0.041(4) 0.039(4) 0.006(4) 0.014(4) 0.021(4)
N4 0.041(4) 0.038(4) 0.037(4) 0.007(3) 0.006(4) 0.010(4)
N5 0.078(6) 0.050(5) 0.052(5) -0.004(4) 0.002(5) 0.039(5)
N6 0.046(5) 0.049(5) 0.037(4) 0.009(4) 0.015(4) 0.016(4)
N7 0.046(5) 0.035(4) 0.043(5) -0.002(4) 0.017(4) 0.006(4)
N8 0.157(8) 0.051(5) 0.064(6) -0.002(5) 0.035(6) 0.038(6)
C1 0.040(5) 0.035(5) 0.052(6) -0.001(4) -0.004(4) 0.020(4)
C2 0.059(6) 0.057(6) 0.059(6) -0.007(5) -0.015(5) 0.032(5)
C3 0.094(7) 0.083(7) 0.048(6) 0.011(5) 0.011(6) 0.056(6)
C4 0.065(6) 0.061(6) 0.077(7) 0.030(5) 0.024(6) 0.029(5)
C5 0.047(5) 0.039(5) 0.055(6) 0.018(5) 0.005(5) 0.009(4)
C6 0.034(5) 0.028(4) 0.045(5) 0.008(4) -0.003(4) 0.013(4)
C7 0.035(5) 0.030(4) 0.048(5) 0.005(4) 0.007(4) 0.014(4)
C8 0.046(5) 0.039(5) 0.036(5) 0.002(4) 0.010(4) 0.006(4)
C9 0.050(5) 0.039(5) 0.046(5) 0.009(4) 0.019(5) 0.009(4)
C10 0.052(6) 0.036(5) 0.069(6) 0.011(5) 0.011(5) -0.009(4)
C11 0.034(5) 0.057(6) 0.066(6) -0.003(5) 0.013(5) -0.011(5)
C12 0.030(5) 0.033(5) 0.085(7) -0.015(5) -0.009(5) 0.016(4)
C13 0.034(5) 0.026(4) 0.053(5) 0.003(4) 0.019(4) 0.004(4)
C14 0.033(5) 0.036(5) 0.089(7) -0.003(5) 0.016(5) 0.010(4)
C15 0.035(5) 0.045(5) 0.076(7) -0.008(5) -0.004(5) 0.016(4)
C16 0.052(6) 0.038(5) 0.050(6) -0.004(4) -0.003(5) 0.014(4)
C17 0.038(5) 0.028(4) 0.052(5) 0.004(4) 0.012(4) 0.009(4)
C18 0.029(4) 0.017(4) 0.048(5) 0.006(4) 0.012(4) 0.002(3)
C19 0.037(5) 0.028(4) 0.047(5) 0.006(4) 0.003(4) 0.017(4)
C20 0.048(5) 0.052(6) 0.046(5) -0.002(4) -0.002(5) 0.026(5)
C21 0.050(8) 0.050(8) 0.018(7) -0.003(6) -0.011(6) 0.038(7)
C21' 0.087(10) 0.068(10) 0.052(9) -0.009(7) -0.019(7) 0.042(8)
C22 0.047(8) 0.045(8) 0.024(8) -0.003(6) 0.001(6) 0.015(7)
C22' 0.091(11) 0.080(10) 0.047(10) -0.001(8) -0.021(7) 0.020(8)
C23 0.104(7) 0.063(6) 0.036(5) 0.008(5) 0.031(5) 0.044(6)
C24 0.057(6) 0.030(5) 0.068(6) 0.010(4) 0.037(5) 0.010(4)
C25 0.025(4) 0.031(4) 0.042(5) 0.007(4) 0.002(4) 0.011(4)
C26 0.037(5) 0.040(5) 0.061(6) 0.016(5) 0.013(5) 0.015(4)
C27 0.044(5) 0.036(5) 0.066(6) 0.001(5) 0.017(5) 0.017(4)
C28 0.038(5) 0.053(6) 0.048(6) -0.003(5) 0.020(5) 0.008(4)
C29 0.030(4) 0.037(5) 0.048(5) 0.015(4) 0.014(4) 0.011(4)
C30 0.019(4) 0.032(4) 0.045(5) 0.010(4) 0.004(4) 0.010(3)
C31 0.027(4) 0.030(4) 0.045(5) 0.001(4) 0.002(4) 0.012(4)
C32 0.046(5) 0.028(4) 0.045(5) 0.000(4) 0.007(4) 0.019(4)
C33 0.049(5) 0.040(5) 0.044(5) 0.007(4) 0.012(4) 0.025(4)
C34 0.070(6) 0.056(6) 0.038(5) -0.005(4) -0.004(5) 0.033(5)
C35 0.063(6) 0.065(6) 0.039(5) 0.018(5) 0.010(5) 0.033(5)
C36 0.037(5) 0.044(5) 0.054(6) 0.009(5) -0.007(4) 0.012(4)
C37 0.040(5) 0.021(4) 0.061(6) 0.010(4) 0.015(4) 0.012(4)
C38 0.047(6) 0.035(5) 0.082(7) 0.019(5) 0.017(5) 0.010(4)
C39 0.047(6) 0.057(6) 0.094(7) 0.041(6) 0.031(5) 0.015(5)
C40 0.052(6) 0.091(7) 0.071(7) 0.038(6) 0.022(5) 0.045(5)
C41 0.054(6) 0.048(5) 0.060(6) 0.003(5) -0.002(5) 0.029(5)
C42 0.038(5) 0.031(5) 0.066(6) 0.016(4) 0.020(5) 0.018(4)
C43 0.026(4) 0.026(4) 0.088(7) 0.006(5) 0.009(5) 0.012(4)
C44 0.033(5) 0.043(5) 0.053(6) 0.005(4) 0.016(5) -0.005(4)
C45 0.033(7) 0.008(6) 0.037(8) 0.002(6) 0.008(6) -0.001(6)
C45' 0.055(10) 0.081(11) 0.073(10) 0.014(8) 0.010(8) -0.004(7)
C46 0.028(7) 0.029(7) 0.022(7) 0.004(6) 0.012(6) 0.008(6)
C46' 0.087(11) 0.108(12) 0.056(11) -0.018(8) 0.016(8) -0.010(8)
C47 0.044(5) 0.048(5) 0.049(6) 0.000(5) 0.009(5) 0.008(4)
C48 0.052(6) 0.030(5) 0.055(6) -0.005(4) 0.012(5) 0.012(4)
C49 0.035(5) 0.033(5) 0.066(6) 0.016(4) 0.015(5) 0.009(4)
C50 0.043(6) 0.040(5) 0.098(8) 0.011(5) 0.013(5) 0.016(5)
C51 0.038(5) 0.048(6) 0.086(7) 0.007(5) -0.014(5) 0.012(5)
C52 0.072(7) 0.036(5) 0.067(7) -0.001(5) -0.002(6) 0.018(5)
C53 0.049(6) 0.027(5) 0.084(7) 0.005(5) 0.014(5) 0.015(4)
C54 0.036(5) 0.022(4) 0.065(6) 0.008(4) 0.009(5) 0.006(4)
C55 0.040(5) 0.023(4) 0.073(6) 0.013(4) 0.023(5) 0.007(4)
C56 0.052(6) 0.056(6) 0.040(5) 0.000(4) 0.001(4) 0.035(5)
C57 0.041(8) 0.029(7) 0.023(7) -0.009(6) -0.019(6) 0.007(6)
C58 0.085(10) 0.042(8) 0.034(9) 0.000(7) -0.003(7) 0.032(7)
C57' 0.20(3) 0.20(3) 0.20(3) 0.030(10) 0.023(9) 0.071(12)
C59 0.094(7) 0.070(7) 0.063(7) 0.007(5) 0.025(6) 0.043(6)
C60 0.054(6) 0.055(6) 0.070(6) 0.026(5) 0.035(5) 0.015(5)
C61 0.019(4) 0.038(5) 0.052(5) 0.011(4) 0.002(4) 0.010(4)
C62 0.039(5) 0.050(5) 0.064(6) 0.014(5) 0.011(5) 0.023(4)
C63 0.041(5) 0.043(5) 0.073(7) -0.003(5) 0.008(5) 0.016(4)
C64 0.032(5) 0.061(6) 0.047(6) -0.006(5) 0.005(4) 0.017(4)
C65 0.035(5) 0.039(5) 0.040(5) 0.003(4) 0.004(4) 0.011(4)
C66 0.021(4) 0.031(4) 0.046(5) 0.006(4) 0.005(4) 0.008(4)
C67 0.026(4) 0.029(4) 0.048(5) 0.006(4) 0.004(4) 0.003(4)
C68 0.075(6) 0.029(5) 0.051(6) 0.003(4) 0.020(5) 0.020(5)
C69 0.065(6) 0.050(5) 0.044(5) 0.004(4) 0.024(5) 0.022(5)
C70 0.060(6) 0.071(6) 0.040(5) 0.003(5) 0.007(5) 0.018(5)
C71 0.058(6) 0.088(7) 0.049(6) 0.021(5) 0.007(5) 0.028(5)
C72 0.044(5) 0.062(6) 0.046(6) 0.020(5) 0.005(5) 0.016(5)
C73 0.028(4) 0.028(4) 0.042(5) 0.009(4) 0.007(4) 0.002(4)
C74 0.030(4) 0.032(4) 0.051(5) 0.013(4) 0.017(4) 0.009(4)
C75 0.049(5) 0.040(5) 0.050(6) 0.008(4) 0.021(5) 0.007(4)
C76 0.035(5) 0.055(6) 0.047(6) 0.018(5) 0.000(4) 0.004(4)
C77 0.033(5) 0.044(5) 0.076(7) 0.030(5) 0.017(5) 0.011(4)
C78 0.029(4) 0.025(4) 0.053(5) 0.003(4) 0.012(4) -0.003(4)
C79 0.050(6) 0.029(5) 0.086(7) 0.013(5) 0.029(5) 0.012(4)
C80 0.062(6) 0.033(5) 0.082(7) 0.006(5) 0.033(5) 0.019(5)
C81 0.064(6) 0.040(5) 0.063(6) 0.000(5) 0.021(5) 0.011(5)
C82 0.047(5) 0.053(6) 0.041(5) 0.001(4) 0.008(5) 0.010(5)
C83 0.043(5) 0.064(6) 0.041(5) 0.001(5) 0.004(5) 0.015(5)
C84 0.031(5) 0.040(5) 0.057(6) 0.003(4) 0.003(4) 0.000(4)
C85 0.035(5) 0.036(5) 0.072(6) 0.011(5) 0.010(5) 0.003(4)
C86 0.052(6) 0.039(5) 0.097(7) 0.015(5) 0.039(6) 0.013(5)
C87 0.053(6) 0.057(6) 0.065(7) 0.001(5) 0.015(5) 0.007(5)
C88 0.042(5) 0.071(7) 0.069(7) 0.025(6) 0.015(5) 0.001(5)
C89 0.035(5) 0.048(6) 0.097(7) 0.023(6) 0.011(5) 0.006(4)
C90 0.031(5) 0.034(5) 0.087(7) 0.011(5) 0.011(5) 0.002(4)
C91 0.054(6) 0.035(5) 0.085(7) -0.001(5) 0.010(5) 0.009(5)
C92 0.173(9) 0.069(7) 0.079(8) 0.003(6) 0.038(7) 0.070(7)
C93 0.187(10) 0.054(6) 0.060(7) -0.009(5) 0.004(7) 0.044(7)
C94 0.213(10) 0.061(7) 0.058(7) 0.013(6) 0.014(7) 0.046(7)
C95 0.135(9) 0.077(7) 0.056(7) 0.005(6) 0.003(7) 0.042(7)
C96 0.047(6) 0.061(6) 0.081(7) 0.010(6) 0.003(5) 0.014(5)

loop_
_atom_type_symbol
_atom_type_description
_atom_type_scat_dispersion_real
_atom_type_scat_dispersion_imag
_atom_type_scat_source
C C 0.0033 0.0016 'International Tables Vol C Tables 4.2.6.8 and 6.1.1.4'
H H 0.0000 0.0000 'International Tables Vol C Tables 4.2.6.8 and 6.1.1.4'
N N 0.0061 0.0033 'International Tables Vol C Tables 4.2.6.8 and 6.1.1.4'
O O 0.0106 0.0060 'International Tables Vol C Tables 4.2.6.8 and 6.1.1.4'
S S 0.1246 0.1234 'International Tables Vol C Tables 4.2.6.8 and 6.1.1.4'
Cl Cl 0.1484 0.1585 'International Tables Vol C Tables 4.2.6.8 and 6.1.1.4'
Ag Ag -0.8971 1.1015 'International Tables Vol C Tables 4.2.6.8 and 6.1.1.4'

loop_
_geom_angle_atom_site_label_1
_geom_angle_atom_site_label_2
_geom_angle_atom_site_label_3
_geom_angle
N1 Ag1 S3 154.5(2)
N1 Ag1 S1 80.0(2)
S3 Ag1 S1 113.96(8)
N1 Ag1 S2 78.5(2)
S3 Ag1 S2 114.53(9)
S1 Ag1 S2 107.28(8)
N2 Ag2 S5 151.6(2)
N2 Ag2 S4 80.7(2)
S5 Ag2 S4 115.35(9)
N2 Ag2 S3 79.5(2)
S5 Ag2 S3 113.75(8)
S4 Ag2 S3 108.82(8)
N3 Ag3 S7 147.7(2)
N3 Ag3 S6 81.6(2)
S7 Ag3 S6 123.59(9)
N3 Ag3 S5 77.2(2)
S7 Ag3 S5 108.97(8)
S6 Ag3 S5 107.59(8)
N4 Ag4 S9 155.4(2)
N4 Ag4 S8 79.0(2)
S9 Ag4 S8 118.64(9)
N4 Ag4 S7 79.1(2)
S9 Ag4 S7 108.35(9)
S8 Ag4 S7 108.09(9)
N5 Ag5 S11 151.4(3)
N5 Ag5 S10 80.7(3)
S11 Ag5 S10 115.99(10)
N5 Ag5 S9 79.2(2)
S11 Ag5 S9 113.17(9)
S10 Ag5 S9 109.39(9)
N6 Ag6 S2 146.9(2)
N6 Ag6 S12 81.4(2)
S2 Ag6 S12 123.21(10)
N6 Ag6 S11 78.0(2)
S2 Ag6 S11 109.60(9)
S12 Ag6 S11 108.40(9)
N7 Ag7 S1 123.8(2)
N7 Ag7 S14 80.2(2)
S1 Ag7 S14 130.65(8)
N7 Ag7 S13 80.7(2)
S1 Ag7 S13 114.63(9)
S14 Ag7 S13 111.27(9)
N8 Ag8 S8 128.3(4)
N8 Ag8 S16 80.5(4)
S8 Ag8 S16 127.38(11)
N8 Ag8 S15 81.3(3)
S8 Ag8 S15 116.79(11)
S16 Ag8 S15 109.79(11)
O4' Cl1 O4 47(3)
O4' Cl1 O2' 110.9(14)
O4 Cl1 O2' 153(4)
O4' Cl1 O1 75(2)
O4 Cl1 O1 116(3)
O2' Cl1 O1 58.6(14)
O4' Cl1 O3 81(2)
O4 Cl1 O3 94(3)
O2' Cl1 O3 63.4(15)
O1 Cl1 O3 101.0(17)
O4' Cl1 O1' 111.3(18)
O4 Cl1 O1' 71(2)
O2' Cl1 O1' 114.4(12)
O1 Cl1 O1' 172.6(15)
O3 Cl1 O1' 76.6(14)
O4' Cl1 O3' 104.1(17)
O4 Cl1 O3' 89(3)
O2' Cl1 O3' 114.1(12)
O1 Cl1 O3' 80.6(14)
O3 Cl1 O3' 175.0(15)
O1' Cl1 O3' 101.3(11)
O4' Cl1 O2 170(3)
O4 Cl1 O2 130(4)
O2' Cl1 O2 69(2)
O1 Cl1 O2 112(3)
O3 Cl1 O2 90(2)
O1' Cl1 O2 61(2)
O3' Cl1 O2 85(2)
O8 Cl2 O7 113.7(11)
O8 Cl2 O6 113.4(10)
O7 Cl2 O6 111.5(11)
O8 Cl2 O5 105.6(9)
O7 Cl2 O5 108.1(12)
O6 Cl2 O5 103.7(12)
O12 Cl3 O10 106.5(12)
O12 Cl3 O11 107.0(8)
O10 Cl3 O11 111.9(7)
O12 Cl3 O9' 124.1(19)
O10 Cl3 O9' 98.1(19)
O11 Cl3 O9' 108.9(18)
O12 Cl3 O9 102.0(18)
O10 Cl3 O9 114.2(17)
O11 Cl3 O9 114.1(15)
O9' Cl3 O9 23(2)
O13 Cl4 O15 111.0(9)
O13 Cl4 O16 108.2(9)
O15 Cl4 O16 110.9(8)
O13 Cl4 O14 107.8(11)
O15 Cl4 O14 107.8(8)
O16 Cl4 O14 111.1(7)
O17 Cl5 O19 119.4(16)
O17 Cl5 O20 114.2(18)
O19 Cl5 O20 120.9(12)
O17 Cl5 O18' 108(2)
O19 Cl5 O18' 85.3(15)
O20 Cl5 O18' 100.3(11)
O17 Cl5 O18 65(2)
O19 Cl5 O18 111.7(14)
O20 Cl5 O18 112.2(14)
O18' Cl5 O18 44.2(16)
O17 Cl5 O17' 45.7(18)
O19 Cl5 O17' 97.6(16)
O20 Cl5 O17' 102.5(15)
O18' Cl5 O17' 151.3(19)
O18 Cl5 O17' 110(2)
O22 Cl6 O23' 116.7(13)
O22 Cl6 O21 114.7(11)
O23' Cl6 O21 122.5(14)
O22 Cl6 O24 96.4(14)
O23' Cl6 O24 92.7(18)
O21 Cl6 O24 105.6(13)
O22 Cl6 O23 101.5(18)
O23' Cl6 O23 42(2)
O21 Cl6 O23 103.7(17)
O24 Cl6 O23 135(3)
O27 Cl7 O28 106.2(11)
O27 Cl7 O26 83.1(13)
O28 Cl7 O26 145.6(15)
O27 Cl7 O25 111.5(15)
O28 Cl7 O25 108.7(13)
O26 Cl7 O25 97.8(17)
O32 Cl8 O31 68(3)
O32 Cl8 O29 97(5)
O31 Cl8 O29 125.1(16)
O32 Cl8 O30 140(6)
O31 Cl8 O30 116.9(13)
O29 Cl8 O30 108.0(13)
O32 Cl8 O32' 39(4)
O31 Cl8 O32' 99.1(19)
O29 Cl8 O32' 98.3(13)
O30 Cl8 O32' 104.7(17)
O9' O9 Cl3 77(7)
O9 O9' Cl3 80(6)
O17' O17 Cl5 72(3)
O17' O17 O18 133(3)
Cl5 O17 O18 61.0(17)
O17 O17' Cl5 62(2)
O18' O18 Cl5 68(2)
O18' O18 O17 121(3)
Cl5 O18 O17 54.5(15)
O18 O18' Cl5 68.1(18)
O23' O23 Cl6 65(2)
O23 O23' Cl6 72(2)
Cl8 O31 O32 54(3)
O32' O32 Cl8 100(5)
O32' O32 O31 137(8)
Cl8 O32 O31 58(3)
O32 O32' Cl8 41(4)
C8 S1 C7 105.2(5)
C8 S1 Ag7 103.1(4)
C7 S1 Ag7 104.3(3)
C8 S1 Ag1 95.3(4)
C7 S1 Ag1 102.1(4)
Ag7 S1 Ag1 142.34(10)
C11 S2 C12 104.1(6)
C11 S2 Ag6 103.2(4)
C12 S2 Ag6 108.7(4)
C11 S2 Ag1 97.6(4)
C12 S2 Ag1 105.8(4)
Ag6 S2 Ag1 133.54(11)
C20 S3 C19 104.7(5)
C20 S3 Ag1 106.4(4)
C19 S3 Ag1 109.4(3)
C20 S3 Ag2 97.0(4)
C19 S3 Ag2 105.2(3)
Ag1 S3 Ag2 130.96(9)
C24 S4 C23 103.1(6)
C24 S4 Ag2 100.9(3)
C23 S4 Ag2 96.0(4)
C32 S5 C31 102.3(5)
C32 S5 Ag2 106.3(3)
C31 S5 Ag2 103.8(3)
C32 S5 Ag3 98.7(3)
C31 S5 Ag3 103.6(3)
Ag2 S5 Ag3 137.62(10)
C35 S6 C36 103.6(6)
C35 S6 Ag3 95.5(4)
C36 S6 Ag3 104.9(3)
C44 S7 C43 103.8(5)
C44 S7 Ag3 100.1(4)
C43 S7 Ag3 110.3(4)
C44 S7 Ag4 96.2(4)
C43 S7 Ag4 103.9(4)
Ag3 S7 Ag4 137.02(10)
C47 S8 C48 103.9(5)
C47 S8 Ag8 104.1(4)
C48 S8 Ag8 106.9(4)
C47 S8 Ag4 96.9(4)
C48 S8 Ag4 102.0(4)
Ag8 S8 Ag4 138.52(12)
C56 S9 C55 104.9(6)
C56 S9 Ag4 106.0(4)
C55 S9 Ag4 107.4(4)
C56 S9 Ag5 97.7(3)
C55 S9 Ag5 102.7(3)
Ag4 S9 Ag5 134.82(10)
C59 S10 C60 102.6(6)
C59 S10 Ag5 97.3(5)
C60 S10 Ag5 101.9(4)
C67 S11 C68 104.0(6)
C67 S11 Ag5 103.6(3)
C68 S11 Ag5 107.8(4)
C67 S11 Ag6 104.4(3)
C68 S11 Ag6 97.5(3)
Ag5 S11 Ag6 136.00(11)
C71 S12 C72 104.4(6)
C71 S12 Ag6 96.8(4)
C72 S12 Ag6 103.7(4)
C79 S13 C80 103.3(6)
C79 S13 Ag7 100.8(4)
C80 S13 Ag7 95.9(4)
C83 S14 C84 103.8(6)
C83 S14 Ag7 99.0(4)
C84 S14 Ag7 102.7(4)
C92 S15 C91 103.8(9)
C92 S15 Ag8 95.2(5)
C91 S15 Ag8 99.2(4)
C95 S16 C96 102.5(8)
C95 S16 Ag8 98.4(6)
C96 S16 Ag8 106.2(4)
C9 N1 C10 111.8(9)
C9 N1 Ag1 112.9(6)
C10 N1 Ag1 108.6(7)
C22' N2 C21 64.1(16)
C22' N2 C22 47.8(15)
C21 N2 C22 111.5(13)
C22' N2 C21' 111.5(17)
C21 N2 C21' 52.0(13)
C22 N2 C21' 147.8(14)
C22' N2 Ag2 116.0(12)
C21 N2 Ag2 111.3(9)
C22 N2 Ag2 103.8(10)
C21' N2 Ag2 108.1(10)
C33 N3 C34 112.7(9)
C33 N3 Ag3 111.5(6)
C34 N3 Ag3 111.9(6)
C45' N4 C46 66.7(16)
C45' N4 C46' 112(2)
C46 N4 C46' 50.1(17)
C45' N4 C45 43.9(15)
C46 N4 C45 109.4(12)
C46' N4 C45 141.5(15)
C45' N4 Ag4 115.8(13)
C46 N4 Ag4 112.2(8)
C46' N4 Ag4 110.1(12)
C45 N4 Ag4 108.1(9)
C57' N5 C58' 113(2)
C57' N5 C57 50(2)
C58' N5 C57 143.3(14)
C57' N5 C58 64(2)
C58' N5 C58 52.7(13)
C57 N5 C58 112.1(14)
C57' N5 Ag5 112(3)
C58' N5 Ag5 108.7(10)
C57 N5 Ag5 108.0(10)
C58 N5 Ag5 111.4(12)
C70 N6 C69 116.0(10)
C70 N6 Ag6 111.6(7)
C69 N6 Ag6 109.0(7)
C81 N7 C82 113.8(10)
C81 N7 Ag7 112.4(7)
C82 N7 Ag7 108.2(7)
C93 N8 C94 113.0(15)
C93 N8 Ag8 110.9(9)
C94 N8 Ag8 106.6(9)
C2 C1 C6 121.0(11)
C2 C1 C12 117.4(11)
C6 C1 C12 121.7(11)
C1 C2 C3 120.2(13)
C2 C3 C4 118.6(13)
C5 C4 C3 120.3(13)
C4 C5 C6 122.6(12)
C5 C6 C1 117.3(10)
C5 C6 C7 117.5(10)
C1 C6 C7 125.2(9)
C6 C7 S1 108.5(7)
C9 C8 S1 113.0(8)
N1 C9 C8 112.5(9)
C11 C10 N1 114.5(9)
C10 C11 S2 113.1(9)
C1 C12 S2 108.6(7)
C14 C13 C18 118.1(11)
C14 C13 C24 118.9(10)
C18 C13 C24 123.0(10)
C13 C14 C15 122.4(10)
C16 C15 C14 118.2(11)
C17 C16 C15 120.2(12)
C16 C17 C18 122.4(10)
C17 C18 C13 118.7(10)
C17 C18 C19 119.2(9)
C13 C18 C19 122.1(10)
C18 C19 S3 108.8(6)
C21' C20 C21 53.2(15)
C21' C20 S3 117.3(12)
C21 C20 S3 111.8(10)
N2 C21 C20 111.9(14)
C20 C21' N2 109.8(19)
C23 C22 N2 116.0(16)
N2 C22' C23 112.9(19)
C22 C23 C22' 46.0(14)
C22 C23 S4 115.4(11)
C22' C23 S4 115.0(12)
C13 C24 S4 109.2(7)
C26 C25 C30 118.5(10)
C26 C25 C36 119.3(9)
C30 C25 C36 122.2(9)
C27 C26 C25 123.1(10)
C26 C27 C28 119.7(10)
C29 C28 C27 118.8(11)
C28 C29 C30 121.8(9)
C25 C30 C29 118.0(9)
C25 C30 C31 123.2(9)
C29 C30 C31 118.7(8)
C30 C31 S5 107.8(6)
C33 C32 S5 114.1(7)
N3 C33 C32 113.2(8)
C35 C34 N3 111.8(10)
C34 C35 S6 116.6(8)
C25 C36 S6 109.1(7)
C42 C37 C38 117.3(11)
C42 C37 C48 125.8(9)
C38 C37 C48 116.9(11)
C39 C38 C37 121.2(12)
C40 C39 C38 120.5(11)
C39 C40 C41 120.4(13)
C40 C41 C42 119.5(13)
C37 C42 C41 121.1(10)
C37 C42 C43 122.0(11)
C41 C42 C43 116.9(11)
C42 C43 S7 109.5(7)
C45 C44 C45' 42.3(14)
C45 C44 S7 116.2(10)
C45' C44 S7 114.7(11)
C44 C45 N4 115.2(12)
N4 C45' C44 119(2)
N4 C46 C47 111.8(13)
C47 C46' N4 113(2)
C46' C47 C46 49.8(15)
C46' C47 S8 117.2(14)
C46 C47 S8 111.3(10)
C37 C48 S8 110.0(7)
C50 C49 C54 119.6(12)
C50 C49 C60 117.8(11)
C54 C49 C60 122.6(11)
C49 C50 C51 121.2(12)
C52 C51 C50 120.2(12)
C51 C52 C53 118.6(13)
C54 C53 C52 122.1(11)
C53 C54 C49 118.1(11)
C53 C54 C55 118.3(10)
C49 C54 C55 123.5(11)
C54 C55 S9 108.5(7)
C57 C56 C57' 47(2)
C57 C56 S9 113.3(9)
C57' C56 S9 112(2)
N5 C57 C56 114.5(15)
N5 C58 C59 110.2(15)
N5 C57' C56 115(3)
N5 C58' C59 110.4(16)
C58 C59 C58' 48.5(12)
C58 C59 S10 113.8(12)
C58' C59 S10 116.9(11)
C49 C60 S10 108.1(7)
C62 C61 C66 119.5(10)
C62 C61 C72 117.0(9)
C66 C61 C72 123.5(10)
C61 C62 C63 121.5(10)
C64 C63 C62 119.4(11)
C63 C64 C65 119.4(11)
C64 C65 C66 121.3(10)
C65 C66 C61 118.8(9)
C65 C66 C67 117.3(9)
C61 C66 C67 123.8(10)
C66 C67 S11 108.8(7)
C69 C68 S11 112.7(8)
N6 C69 C68 113.7(9)
N6 C70 C71 114.7(11)
C70 C71 S12 112.5(8)
C61 C72 S12 109.4(8)
C78 C73 C74 117.5(10)
C78 C73 C84 123.6(10)
C74 C73 C84 118.9(9)
C75 C74 C73 123.2(10)
C74 C75 C76 118.4(11)
C77 C76 C75 120.7(11)
C76 C77 C78 120.5(10)
C73 C78 C77 119.8(10)
C73 C78 C79 121.4(10)
C77 C78 C79 118.6(10)
C78 C79 S13 107.3(8)
C81 C80 S13 115.3(8)
N7 C81 C80 112.7(11)
N7 C82 C83 112.8(9)
C82 C83 S14 113.8(9)
C73 C84 S14 112.0(7)
C86 C85 C90 118.3(12)
C86 C85 C96 118.9(11)
C90 C85 C96 122.8(12)
C87 C86 C85 121.8(12)
C88 C87 C86 120.7(13)
C87 C88 C89 117.7(13)
C90 C89 C88 122.2(12)
C89 C90 C85 119.3(13)
C89 C90 C91 119.6(11)
C85 C90 C91 121.1(12)
C90 C91 S15 107.4(8)
C93 C92 S15 117.2(11)
N8 C93 C92 112.4(16)
C95 C94 N8 114.0(13)
C94 C95 S16 115.6(14)
C85 C96 S16 111.8(9)

loop_
_geom_bond_atom_site_label_1
_geom_bond_atom_site_label_2
_geom_bond_distance
Ag1 N1 2.343(8)
Ag1 S3 2.471(2)
Ag1 S1 2.672(3)
Ag1 S2 2.685(3)
Ag2 N2 2.354(9)
Ag2 S5 2.492(2)
Ag2 S4 2.629(3)
Ag2 S3 2.649(2)
Ag3 N3 2.346(9)
Ag3 S7 2.490(3)
Ag3 S6 2.579(3)
Ag3 S5 2.730(2)
Ag4 N4 2.343(8)
Ag4 S9 2.487(3)
Ag4 S8 2.679(3)
Ag4 S7 2.703(3)
Ag5 N5 2.373(10)
Ag5 S11 2.509(3)
Ag5 S10 2.615(3)
Ag5 S9 2.671(3)
Ag6 N6 2.344(9)
Ag6 S2 2.470(3)
Ag6 S12 2.583(3)
Ag6 S11 2.709(2)
Ag7 N7 2.381(9)
Ag7 S1 2.494(3)
Ag7 S14 2.568(3)
Ag7 S13 2.594(3)
Ag8 N8 2.417(13)
Ag8 S8 2.506(3)
Ag8 S16 2.570(4)
Ag8 S15 2.595(3)
Cl1 O4' 1.34(3)
Cl1 O4 1.35(4)
Cl1 O2' 1.353(16)
Cl1 O1 1.43(2)
Cl1 O3 1.44(3)
Cl1 O1' 1.449(16)
Cl1 O3' 1.458(19)
Cl1 O2 1.50(3)
Cl2 O8 1.383(11)
Cl2 O7 1.387(19)
Cl2 O6 1.413(14)
Cl2 O5 1.416(14)
Cl3 O12 1.372(13)
Cl3 O10 1.376(12)
Cl3 O11 1.385(8)
Cl3 O9' 1.41(4)
Cl3 O9 1.43(3)
Cl4 O13 1.390(13)
Cl4 O15 1.418(10)
Cl4 O16 1.456(12)
Cl4 O14 1.483(13)
Cl5 O17 1.33(3)
Cl5 O19 1.384(18)
Cl5 O20 1.408(13)
Cl5 O18' 1.42(2)
Cl5 O18 1.43(2)
Cl5 O17' 1.44(3)
Cl6 O22 1.348(13)
Cl6 O23' 1.370(19)
Cl6 O21 1.374(12)
Cl6 O24 1.38(2)
Cl6 O23 1.44(3)
Cl7 O27 1.331(17)
Cl7 O28 1.464(14)
Cl7 O26 1.48(2)
Cl7 O25 1.74(4)
Cl8 O32 1.18(7)
Cl8 O31 1.238(16)
Cl8 O29 1.382(14)
Cl8 O30 1.436(13)
Cl8 O32' 1.78(3)
O9 O9' 0.57(6)
O17 O17' 1.08(4)
O17 O18 1.47(4)
O18 O18' 1.07(4)
O23 O23' 1.02(6)
O31 O32 1.35(5)
O32 O32' 1.14(8)
S1 C8 1.839(10)
S1 C7 1.851(10)
S2 C11 1.843(12)
S2 C12 1.862(10)
S3 C20 1.841(12)
S3 C19 1.841(10)
S4 C24 1.844(11)
S4 C23 1.851(14)
S5 C32 1.838(10)
S5 C31 1.851(10)
S6 C35 1.828(12)
S6 C36 1.844(11)
S7 C44 1.835(10)
S7 C43 1.849(10)
S8 C47 1.840(11)
S8 C48 1.855(12)
S9 C56 1.848(11)
S9 C55 1.857(10)
S10 C59 1.816(15)
S10 C60 1.840(13)
S11 C67 1.846(10)
S11 C68 1.852(11)
S12 C71 1.822(14)
S12 C72 1.852(11)
S13 C79 1.837(11)
S13 C80 1.842(13)
S14 C83 1.830(12)
S14 C84 1.844(10)
S15 C92 1.799(16)
S15 C91 1.845(13)
S16 C95 1.821(16)
S16 C96 1.838(13)
N1 C9 1.491(14)
N1 C10 1.500(14)
N2 C22' 1.40(3)
N2 C21 1.46(2)
N2 C22 1.54(2)
N2 C21' 1.60(3)
N3 C33 1.502(12)
N3 C34 1.504(15)
N4 C45' 1.36(3)
N4 C46 1.51(2)
N4 C46' 1.52(3)
N4 C45 1.52(2)
N5 C57' 1.46(4)
N5 C58' 1.46(2)
N5 C57 1.47(2)
N5 C58 1.51(3)
N6 C70 1.434(16)
N6 C69 1.467(14)
N7 C81 1.453(14)
N7 C82 1.473(15)
N8 C93 1.475(18)
N8 C94 1.53(2)
C1 C2 1.375(17)
C1 C6 1.405(15)
C1 C12 1.519(15)
C2 C3 1.405(19)
C3 C4 1.41(2)
C4 C5 1.340(18)
C5 C6 1.402(14)
C6 C7 1.541(15)
C8 C9 1.527(15)
C10 C11 1.488(18)
C13 C14 1.383(17)
C13 C18 1.421(13)
C13 C24 1.507(16)
C14 C15 1.414(19)
C15 C16 1.391(17)
C16 C17 1.359(16)
C17 C18 1.402(15)
C18 C19 1.518(14)
C20 C21' 1.45(3)
C20 C21 1.55(2)
C22 C23 1.42(3)
C22' C23 1.61(3)
C25 C26 1.390(15)
C25 C30 1.412(12)
C25 C36 1.531(15)
C26 C27 1.360(16)
C27 C28 1.415(16)
C28 C29 1.372(15)
C29 C30 1.436(15)
C30 C31 1.523(13)
C32 C33 1.545(14)
C34 C35 1.494(15)
C37 C42 1.400(16)
C37 C38 1.408(14)
C37 C48 1.513(16)
C38 C39 1.394(19)
C39 C40 1.36(2)
C40 C41 1.393(17)
C41 C42 1.404(16)
C42 C43 1.528(14)
C44 C45 1.45(2)
C44 C45' 1.56(3)
C46 C47 1.53(2)
C46' C47 1.51(4)
C49 C50 1.392(17)
C49 C54 1.416(15)
C49 C60 1.512(17)
C50 C51 1.414(19)
C51 C52 1.369(19)
C52 C53 1.426(18)
C53 C54 1.398(17)
C54 C55 1.482(16)
C56 C57 1.54(2)
C56 C57' 1.55(4)
C58 C59 1.58(3)
C58' C59 1.63(2)
C61 C62 1.381(16)
C61 C66 1.405(13)
C61 C72 1.526(15)
C62 C63 1.409(17)
C63 C64 1.384(16)
C64 C65 1.401(15)
C65 C66 1.404(14)
C66 C67 1.503(14)
C68 C69 1.544(15)
C70 C71 1.560(18)
C73 C78 1.403(14)
C73 C74 1.410(15)
C73 C84 1.513(15)
C74 C75 1.378(16)
C75 C76 1.399(16)
C76 C77 1.380(17)
C77 C78 1.416(17)
C78 C79 1.517(16)
C80 C81 1.522(19)
C82 C83 1.539(16)
C85 C86 1.391(18)
C85 C90 1.404(16)
C85 C96 1.527(18)
C86 C87 1.39(2)
C87 C88 1.386(19)
C88 C89 1.40(2)
C89 C90 1.393(19)
C90 C91 1.503(18)
C92 C93 1.54(2)
C94 C95 1.46(3)
